data_7134521
loop_
_publ_author_name
'Zhang, Lingjie'
'Huang, Minghao'
'Zhou, Jiliang'

_publ_section_title
;
 A dicationic distibine stabilized by intramolecular \p--\p interaction
 and second-sphere coordination
;
_journal_issue 47
_journal_name_full 'Chemical Communications'
_journal_page_first 8592
_journal_page_last 8595
_journal_paper_doi 10.1039/D5CC01730K
_journal_volume 61
_journal_year 2025
_chemical_formula_moiety 'C24 H25 N4 Sb, 1.5(C7 H8), F6 P'
_chemical_formula_sum 'C34.5 H37 F6 N4 P Sb'
_chemical_formula_weight 774.40
_space_group_crystal_system monoclinic
_space_group_IT_number 15
_space_group_name_Hall '-C 2yc'
_space_group_name_H-M_alt 'C 1 2/c 1'
_atom_sites_solution_hydrogens geom
_audit_creation_date 2024-12-25
_audit_creation_method
;
Olex2 1.5
(compiled 2023.03.06 svn.rbb2c1857 for OlexSys, GUI svn.r6748)
;
_audit_update_record
;
2025-03-07 deposited with the CCDC.	2025-05-08 downloaded from the CCDC.
;
_cell_angle_alpha 90
_cell_angle_beta 96.4900(10)
_cell_angle_gamma 90
_cell_formula_units_Z 8
_cell_length_a 19.8847(5)
_cell_length_b 14.7666(4)
_cell_length_c 23.3770(6)
_cell_measurement_reflns_used 9891
_cell_measurement_temperature 153.00
_cell_measurement_theta_max 26.72
_cell_measurement_theta_min 2.54
_cell_volume 6820.2(3)
_computing_cell_refinement 'SAINT V8.40B (?, 2016)'
_computing_data_reduction 'SAINT V8.40B (?, 2016)'
_computing_molecular_graphics 'Olex2 1.5 (Dolomanov et al., 2009)'
_computing_publication_material 'Olex2 1.5 (Dolomanov et al., 2009)'
_computing_structure_refinement 'SHELXL 2018/3 (Sheldrick, 2015)'
_computing_structure_solution 'SHELXT 2018/2 (Sheldrick, 2018)'
_diffrn_ambient_temperature 153.00
_diffrn_measured_fraction_theta_full 0.999
_diffrn_measured_fraction_theta_max 0.999
_diffrn_measurement_device_type 'Bruker APEX-II CCD'
_diffrn_measurement_method '\f and \w scans'
_diffrn_radiation_type MoK\a
_diffrn_radiation_wavelength 0.71073
_diffrn_reflns_av_R_equivalents 0.0397
_diffrn_reflns_av_unetI/netI 0.0157
_diffrn_reflns_Laue_measured_fraction_full 0.999
_diffrn_reflns_Laue_measured_fraction_max 0.999
_diffrn_reflns_limit_h_max 24
_diffrn_reflns_limit_h_min -24
_diffrn_reflns_limit_k_max 18
_diffrn_reflns_limit_k_min -18
_diffrn_reflns_limit_l_max 29
_diffrn_reflns_limit_l_min -29
_diffrn_reflns_number 103272
_diffrn_reflns_point_group_measured_fraction_full 0.999
_diffrn_reflns_point_group_measured_fraction_max 0.999
_diffrn_reflns_theta_full 25.242
_diffrn_reflns_theta_max 26.372
_diffrn_reflns_theta_min 1.878
_diffrn_source_current 1.4
_diffrn_source_power 0.07
_diffrn_source_voltage 50.0
_diffrn_standards_number 0
_exptl_absorpt_coefficient_mu 0.919
_exptl_absorpt_correction_T_max 0.7454
_exptl_absorpt_correction_T_min 0.6670
_exptl_absorpt_correction_type multi-scan
_exptl_absorpt_process_details
;
SADABS-2016/2 (Bruker,2016/2) was used for absorption correction.
wR2(int) was 0.0840 before and 0.0532 after correction.
The Ratio of minimum to maximum transmission is 0.8948.
The \l/2 correction factor is Not present.
;
_exptl_crystal_colour red
_exptl_crystal_colour_primary red
_exptl_crystal_density_diffrn 1.508
_exptl_crystal_description block
_exptl_crystal_F_000 3136
_exptl_crystal_size_max 0.6
_exptl_crystal_size_mid 0.55
_exptl_crystal_size_min 0.23
_refine_diff_density_max 1.040
_refine_diff_density_min -0.469
_refine_diff_density_rms 0.057
_refine_ls_extinction_method none
_refine_ls_goodness_of_fit_ref 1.125
_refine_ls_hydrogen_treatment constr
_refine_ls_matrix_type full
_refine_ls_number_parameters 505
_refine_ls_number_reflns 6990
_refine_ls_number_restraints 5
_refine_ls_restrained_S_all 1.125
_refine_ls_R_factor_all 0.0252
_refine_ls_R_factor_gt 0.0238
_refine_ls_shift/su_max 0.004
_refine_ls_shift/su_mean 0.000
_refine_ls_structure_factor_coef Fsqd
_refine_ls_weighting_details 'w=1/[\s^2^(Fo^2^)+(0.0216P)^2^+13.6017P] where P=(Fo^2^+2Fc^2^)/3'
_refine_ls_weighting_scheme calc
_refine_ls_wR_factor_gt 0.0598
_refine_ls_wR_factor_ref 0.0606
_reflns_Friedel_coverage 0.000
_reflns_number_gt 6666
_reflns_number_total 6990
_reflns_threshold_expression 'I > 2\s(I)'
_cod_data_source_file d5cc01730k2.cif
_cod_data_source_block 2
_cod_depositor_comments 'Adding full bibliography for 7134519--7134521.cif.'
_cod_original_formula_sum 'C34.50 H37 F6 N4 P Sb'
_cod_database_code 7134521
_shelx_shelxl_version_number 2018/3
_shelx_space_group_comment
;
The symmetry employed for this shelxl refinement is uniquely defined
by the following loop, which should always be used as a source of
symmetry information in preference to the above space-group names.
They are only intended as comments.
;
_shelx_estimated_absorpt_t_max 0.816
_shelx_estimated_absorpt_t_min 0.608
_olex2_refinement_description
;
1. Fixed Uiso
 At 1.2 times of:
  All C(H) groups
 At 1.5 times of:
  All C(H,H,H) groups
2. Restrained distances
 P1-F3 \\sim P1-F6
 with sigma of 0.005
 P2-F14 \\sim P2-F15
 with sigma of 0.005
 P2-F16 \\sim P2-F15
 with sigma of 0.005
 F13-F14 \\sim F13-F11
 with sigma of 0.005
3. Others
 Fixed Sof: F1(0.5) F2(0.5) F3(0.5) F5(0.5) F6(0.5) F4(0.5) P2(0.5) F11(0.5)
 F12(0.5) F13(0.5) F15(0.5) F16(0.5) F14(0.5) C1S(0.5) H1S(0.5) C6S(0.5)
 C5S(0.5) H5S(0.5) C3S(0.5) H3S(0.5) C4S(0.5) H4S(0.5) C2S(0.5) H2S(0.5)
 C7S(0.5) H7SA(0.5) H7SB(0.5) H7SC(0.5)
4.a Aromatic/amide H refined with riding coordinates:
 C7(H7), C16(H16), C3(H3), C22(H22), C5(H5), C9(H9), C19(H19), C10(H10),
 C11(H11), C20(H20), C4(H4), C12(H12), C21(H21), C29(H29), C25(H25), C26(H26),
 C30(H30), C28(H28), C1S(H1S), C5S(H5S), C3S(H3S), C4S(H4S), C2S(H2S)
4.b Fitted hexagon refined as free rotating group:
 C1S(C6S,C5S,C3S,C4S,C2S)
4.c Idealised Me refined as rotating group:
 C14(H14A,H14B,H14C), C23(H23A,H23B,H23C), C24(H24A,H24B,H24C), C15(H15A,H15B,
 H15C), C31(H31A,H31B,H31C), C7S(H7SA,H7SB,H7SC)
;
_olex2_submission_special_instructions 'No special instructions were received'

loop_
_space_group_symop_operation_xyz
'x, y, z'
'-x, y, -z+1/2'
'x+1/2, y+1/2, z'
'-x+1/2, y+1/2, -z+1/2'
'-x, -y, -z'
'x, -y, z-1/2'
'-x+1/2, -y+1/2, -z'
'x+1/2, -y+1/2, z-1/2'

loop_
_atom_site_label
_atom_site_type_symbol
_atom_site_fract_x
_atom_site_fract_y
_atom_site_fract_z
_atom_site_U_iso_or_equiv
_atom_site_adp_type
_atom_site_occupancy
_atom_site_site_symmetry_order
_atom_site_calc_flag
_atom_site_refinement_flags_posn
_atom_site_refinement_flags_adp
_atom_site_refinement_flags_occupancy
_atom_site_disorder_assembly
_atom_site_disorder_group
Sb1 Sb 0.54530(2) 0.47033(2) 0.30389(2) 0.02085(5) Uani 1 1 d . . . . .
N1 N 0.44789(8) 0.41590(11) 0.34229(7) 0.0212(3) Uani 1 1 d . . . . .
N2 N 0.60880(8) 0.60420(11) 0.28505(7) 0.0244(3) Uani 1 1 d . . . . .
N3 N 0.53949(8) 0.27894(12) 0.35730(8) 0.0288(4) Uani 1 1 d . . . . .
N4 N 0.71236(9) 0.47887(12) 0.30861(8) 0.0306(4) Uani 1 1 d . . . . .
C6 C 0.53147(10) 0.66646(14) 0.34344(8) 0.0263(4) Uani 1 1 d . . . . .
C2 C 0.44900(10) 0.56522(14) 0.37661(8) 0.0241(4) Uani 1 1 d . . . . .
C7 C 0.42014(10) 0.47442(13) 0.37263(8) 0.0241(4) Uani 1 1 d . . . . .
H7 H 0.382087 0.459134 0.391862 0.029 Uiso 1 1 calc R U . . .
C16 C 0.58834(10) 0.67524(14) 0.30955(9) 0.0277(4) Uani 1 1 d . . . . .
H16 H 0.609707 0.732111 0.305711 0.033 Uiso 1 1 calc R U . . .
C1 C 0.50200(9) 0.58093(13) 0.34404(8) 0.0230(4) Uani 1 1 d . . . . .
C17 C 0.66438(10) 0.60543(14) 0.25157(8) 0.0258(4) Uani 1 1 d . . . . .
C18 C 0.71330(10) 0.53652(14) 0.26078(9) 0.0271(4) Uani 1 1 d . . . . .
C3 C 0.42645(11) 0.63425(15) 0.41054(9) 0.0298(4) Uani 1 1 d . . . . .
H3 H 0.390958 0.623247 0.433654 0.036 Uiso 1 1 calc R U . . .
C8 C 0.42352(9) 0.32582(13) 0.33508(8) 0.0230(4) Uani 1 1 d . . . . .
C22 C 0.66672(11) 0.66858(16) 0.20800(9) 0.0325(5) Uani 1 1 d . . . . .
H22 H 0.635102 0.717035 0.204103 0.039 Uiso 1 1 calc R U . . .
C13 C 0.47099(10) 0.25564(14) 0.34073(8) 0.0249(4) Uani 1 1 d . . . . .
C5 C 0.50809(12) 0.73601(15) 0.37627(9) 0.0326(5) Uani 1 1 d . . . . .
H5 H 0.527429 0.794758 0.375482 0.039 Uiso 1 1 calc R U . . .
C9 C 0.35536(10) 0.30831(15) 0.31940(9) 0.0306(4) Uani 1 1 d . . . . .
H9 H 0.323545 0.356545 0.316289 0.037 Uiso 1 1 calc R U . . .
C19 C 0.76062(11) 0.52909(17) 0.22099(10) 0.0351(5) Uani 1 1 d . . . . .
H19 H 0.793114 0.481683 0.224894 0.042 Uiso 1 1 calc R U . . .
C10 C 0.33401(11) 0.22035(16) 0.30835(10) 0.0373(5) Uani 1 1 d . . . . .
H10 H 0.287447 0.207957 0.297414 0.045 Uiso 1 1 calc R U . . .
C11 C 0.38038(12) 0.15063(16) 0.31321(10) 0.0384(5) Uani 1 1 d . . . . .
H11 H 0.365581 0.090249 0.305446 0.046 Uiso 1 1 calc R U . . .
C20 C 0.76054(12) 0.59018(19) 0.17595(10) 0.0411(6) Uani 1 1 d . . . . .
H20 H 0.792220 0.583069 0.148756 0.049 Uiso 1 1 calc R U . . .
C4 C 0.45644(12) 0.71922(15) 0.41016(10) 0.0347(5) Uani 1 1 d . . . . .
H4 H 0.441446 0.766312 0.433331 0.042 Uiso 1 1 calc R U . . .
C14 C 0.55414(12) 0.30181(17) 0.41830(10) 0.0404(5) Uani 1 1 d . . . . .
H14A H 0.520287 0.344965 0.429054 0.061 Uiso 1 1 calc R U . . .
H14B H 0.599261 0.329062 0.425217 0.061 Uiso 1 1 calc R U . . .
H14C H 0.552673 0.246739 0.441523 0.061 Uiso 1 1 calc R U . . .
C12 C 0.44851(11) 0.16784(15) 0.32935(10) 0.0339(5) Uani 1 1 d . . . . .
H12 H 0.479951 0.119169 0.332614 0.041 Uiso 1 1 calc R U . . .
C23 C 0.72306(12) 0.52286(17) 0.36498(9) 0.0377(5) Uani 1 1 d . . . . .
H23A H 0.770629 0.540808 0.373097 0.057 Uiso 1 1 calc R U . . .
H23B H 0.711519 0.480581 0.394679 0.057 Uiso 1 1 calc R U . . .
H23C H 0.694197 0.576663 0.364932 0.057 Uiso 1 1 calc R U . . .
C21 C 0.71529(12) 0.66097(18) 0.17005(9) 0.0395(6) Uani 1 1 d . . . . .
H21 H 0.717274 0.704285 0.140236 0.047 Uiso 1 1 calc R U . . .
C24 C 0.75327(13) 0.39677(17) 0.30923(12) 0.0451(6) Uani 1 1 d . . . . .
H24A H 0.742908 0.364501 0.272664 0.068 Uiso 1 1 calc R U . . .
H24B H 0.743005 0.357679 0.340996 0.068 Uiso 1 1 calc R U . . .
H24C H 0.801360 0.412980 0.314453 0.068 Uiso 1 1 calc R U . . .
C15 C 0.58966(12) 0.21601(18) 0.33924(13) 0.0469(6) Uani 1 1 d . . . . .
H15A H 0.589370 0.160181 0.361873 0.070 Uiso 1 1 calc R U . . .
H15B H 0.634655 0.243778 0.345413 0.070 Uiso 1 1 calc R U . . .
H15C H 0.578611 0.201839 0.298298 0.070 Uiso 1 1 calc R U . . .
C29 C 0.8397(2) 0.9675(2) 0.50070(12) 0.0656(9) Uani 1 1 d . . . . .
H29 H 0.846957 1.026593 0.516252 0.079 Uiso 1 1 calc R U . . .
C25 C 0.87771(19) 0.8168(3) 0.48853(13) 0.0685(9) Uani 1 1 d . . . . .
H25 H 0.911430 0.771362 0.495857 0.082 Uiso 1 1 calc R U . . .
C27 C 0.76947(17) 0.8582(3) 0.44433(13) 0.0678(9) Uani 1 1 d . . . . .
C26 C 0.8205(2) 0.7967(2) 0.45695(14) 0.0680(9) Uani 1 1 d . . . . .
H26 H 0.814403 0.736916 0.442286 0.082 Uiso 1 1 calc R U . . .
C30 C 0.88942(19) 0.9007(3) 0.51075(13) 0.0766(12) Uani 1 1 d . . . . .
H30 H 0.931179 0.914048 0.533041 0.092 Uiso 1 1 calc R U . . .
C28 C 0.77945(17) 0.9457(3) 0.46746(14) 0.0646(9) Uani 1 1 d . . . . .
H28 H 0.744902 0.990005 0.460367 0.078 Uiso 1 1 calc R U . . .
C31 C 0.7050(2) 0.8340(4) 0.4062(2) 0.1113(18) Uani 1 1 d . . . . .
H31A H 0.713775 0.835053 0.365745 0.167 Uiso 1 1 calc R U . . .
H31B H 0.669639 0.878140 0.412041 0.167 Uiso 1 1 calc R U . . .
H31C H 0.690147 0.773348 0.416089 0.167 Uiso 1 1 calc R U . . .
P1 P 0.250000 0.750000 0.500000 0.03018(17) Uani 1 2 d DS . P . .
F1 F 0.2774(8) 0.8164(11) 0.5436(8) 0.059(3) Uani 0.5 1 d . . P . .
F2 F 0.2297(4) 0.8210(8) 0.4481(5) 0.0480(17) Uani 0.5 1 d . . P . .
F3 F 0.3207(4) 0.7424(12) 0.4753(6) 0.065(3) Uani 0.5 1 d D . P . .
F5 F 0.2113(7) 0.6691(10) 0.4564(8) 0.0451(19) Uani 0.5 1 d . . P . .
F6 F 0.1790(3) 0.7715(11) 0.5215(5) 0.055(3) Uani 0.5 1 d D . P . .
F4 F 0.2648(7) 0.6719(10) 0.5435(6) 0.087(4) Uani 0.5 1 d . . P . .
P2 P 0.51547(9) 0.92178(9) 0.25455(14) 0.0461(6) Uani 0.5 1 d D . P A -1
F11 F 0.5377(3) 1.0220(2) 0.2598(2) 0.102(2) Uani 0.5 1 d D . P A -1
F12 F 0.4642(5) 0.9371(5) 0.3010(4) 0.102(3) Uani 0.5 1 d . . P A -1
F13 F 0.4584(4) 0.9406(4) 0.2026(3) 0.123(3) Uani 0.5 1 d D . P A -1
F15 F 0.5636(4) 0.9057(5) 0.2075(3) 0.092(2) Uani 0.5 1 d D . P A -1
F16 F 0.5725(3) 0.8983(4) 0.3035(3) 0.0852(18) Uani 0.5 1 d D . P A -1
F14 F 0.5039(7) 0.81794(18) 0.2524(7) 0.0707(14) Uani 0.5 1 d D . P A -1
C1S C 0.5098(4) 0.9941(5) 0.4463(2) 0.100(6) Uani 0.5 1 d G . P B -2
H1S H 0.495039 0.981704 0.406960 0.120 Uiso 0.5 1 calc R U P B -2
C6S C 0.4643(3) 0.9888(4) 0.4871(3) 0.0702(19) Uani 0.5 1 d G . P B -2
C5S C 0.4859(3) 1.0070(4) 0.5446(3) 0.068(4) Uani 0.5 1 d G . P B -2
H5S H 0.454804 1.003308 0.572550 0.082 Uiso 0.5 1 calc R U P B -2
C3S C 0.5529(4) 1.0305(4) 0.5612(2) 0.086(3) Uani 0.5 1 d G . P B -2
H3S H 0.567685 1.042867 0.600536 0.104 Uiso 0.5 1 calc R U P B -2
C4S C 0.5984(3) 1.0358(5) 0.5204(3) 0.092(5) Uani 0.5 1 d G . P B -2
H4S H 0.644244 1.051846 0.531734 0.110 Uiso 0.5 1 calc R U P B -2
C2S C 0.5768(4) 1.0176(5) 0.4629(3) 0.105(4) Uani 0.5 1 d G . P B -2
H2S H 0.607922 1.021264 0.434946 0.126 Uiso 0.5 1 calc R U P B -2
C7S C 0.3935(9) 0.9686(13) 0.4626(11) 0.162(9) Uani 0.5 1 d . . P B -2
H7SA H 0.375476 0.919422 0.484610 0.243 Uiso 0.5 1 calc R U P B -2
H7SB H 0.392937 0.950125 0.422316 0.243 Uiso 0.5 1 calc R U P B -2
H7SC H 0.365534 1.022791 0.464882 0.243 Uiso 0.5 1 calc R U P B -2

loop_
_atom_site_aniso_label
_atom_site_aniso_U_11
_atom_site_aniso_U_22
_atom_site_aniso_U_33
_atom_site_aniso_U_23
_atom_site_aniso_U_13
_atom_site_aniso_U_12
Sb1 0.01847(7) 0.02216(7) 0.02246(7) 0.00154(5) 0.00469(5) 0.00046(5)
N1 0.0178(7) 0.0253(8) 0.0206(7) 0.0037(6) 0.0023(6) -0.0002(6)
N2 0.0225(8) 0.0268(8) 0.0238(8) 0.0031(7) 0.0024(6) -0.0041(6)
N3 0.0204(8) 0.0284(9) 0.0370(10) -0.0028(7) 0.0006(7) 0.0014(7)
N4 0.0280(9) 0.0331(10) 0.0305(9) 0.0019(7) 0.0024(7) -0.0017(7)
C6 0.0290(10) 0.0246(10) 0.0248(9) 0.0008(8) 0.0004(8) 0.0004(8)
C2 0.0230(9) 0.0270(10) 0.0219(9) 0.0025(8) 0.0012(7) 0.0038(8)
C7 0.0202(9) 0.0312(10) 0.0210(9) 0.0040(8) 0.0029(7) 0.0011(8)
C16 0.0302(10) 0.0252(10) 0.0269(10) 0.0033(8) -0.0004(8) -0.0060(8)
C1 0.0230(9) 0.0243(9) 0.0212(9) 0.0013(7) 0.0006(7) 0.0028(7)
C17 0.0244(9) 0.0312(10) 0.0217(9) -0.0007(8) 0.0021(7) -0.0113(8)
C18 0.0240(9) 0.0321(11) 0.0251(10) -0.0047(8) 0.0025(8) -0.0117(8)
C3 0.0301(10) 0.0343(11) 0.0257(10) 0.0003(8) 0.0056(8) 0.0068(9)
C8 0.0223(9) 0.0283(10) 0.0185(8) 0.0028(7) 0.0024(7) -0.0038(7)
C22 0.0332(11) 0.0354(11) 0.0279(10) 0.0037(9) -0.0013(8) -0.0156(9)
C13 0.0238(9) 0.0279(10) 0.0229(9) -0.0002(8) 0.0022(7) -0.0016(8)
C5 0.0394(12) 0.0245(10) 0.0331(11) -0.0016(8) 0.0006(9) 0.0001(9)
C9 0.0226(10) 0.0367(11) 0.0317(11) 0.0057(9) -0.0001(8) -0.0023(8)
C19 0.0264(10) 0.0456(13) 0.0343(11) -0.0118(10) 0.0070(9) -0.0113(9)
C10 0.0259(10) 0.0438(13) 0.0403(12) 0.0021(10) -0.0036(9) -0.0118(9)
C11 0.0400(12) 0.0325(12) 0.0412(13) -0.0035(10) -0.0011(10) -0.0129(10)
C20 0.0370(12) 0.0597(16) 0.0288(11) -0.0113(11) 0.0132(9) -0.0265(12)
C4 0.0412(12) 0.0314(11) 0.0316(11) -0.0061(9) 0.0041(9) 0.0074(9)
C14 0.0333(12) 0.0421(13) 0.0421(13) -0.0046(10) -0.0116(10) 0.0019(10)
C12 0.0341(11) 0.0280(11) 0.0388(12) -0.0030(9) 0.0003(9) -0.0021(9)
C23 0.0389(12) 0.0475(14) 0.0270(11) 0.0058(10) 0.0044(9) 0.0058(10)
C21 0.0429(13) 0.0509(14) 0.0249(10) 0.0034(10) 0.0038(9) -0.0263(11)
C24 0.0469(14) 0.0399(13) 0.0466(14) -0.0012(11) -0.0032(11) 0.0076(11)
C15 0.0279(12) 0.0435(14) 0.0701(18) -0.0107(13) 0.0085(11) 0.0070(10)
C29 0.097(3) 0.071(2) 0.0338(14) -0.0058(14) 0.0299(16) -0.0182(19)
C25 0.074(2) 0.093(3) 0.0392(16) 0.0214(17) 0.0110(15) 0.018(2)
C27 0.0542(18) 0.105(3) 0.0457(16) 0.0087(18) 0.0116(14) -0.0217(19)
C26 0.095(3) 0.064(2) 0.0481(17) 0.0082(15) 0.0200(18) -0.0091(19)
C30 0.067(2) 0.131(4) 0.0294(14) 0.0157(19) -0.0011(14) -0.018(2)
C28 0.0610(19) 0.081(2) 0.0578(18) 0.0167(17) 0.0328(16) 0.0173(17)
C31 0.068(3) 0.170(5) 0.094(3) 0.027(3) -0.001(2) -0.037(3)
P1 0.0272(4) 0.0432(4) 0.0203(3) -0.0031(3) 0.0029(3) 0.0103(3)
F1 0.052(5) 0.075(6) 0.051(3) -0.033(4) 0.013(3) -0.034(3)
F2 0.045(3) 0.068(4) 0.030(2) 0.018(2) 0.003(2) 0.015(3)
F3 0.046(5) 0.089(6) 0.065(5) -0.018(4) 0.033(4) -0.014(4)
F5 0.042(4) 0.048(4) 0.045(3) -0.020(3) 0.001(3) -0.015(4)
F6 0.030(4) 0.093(6) 0.039(3) -0.014(3) 0.001(3) 0.031(4)
F4 0.112(6) 0.072(5) 0.067(6) 0.030(4) -0.034(3) -0.004(4)
P2 0.0701(19) 0.0339(6) 0.0367(12) 0.0044(7) 0.0172(16) 0.0081(6)
F11 0.205(6) 0.0284(17) 0.087(3) 0.0056(19) 0.073(4) -0.009(2)
F12 0.157(8) 0.064(4) 0.101(4) -0.009(3) 0.085(5) -0.006(4)
F13 0.108(6) 0.148(7) 0.107(5) 0.072(5) -0.009(4) 0.029(4)
F15 0.117(6) 0.088(5) 0.082(4) -0.034(4) 0.059(4) -0.019(4)
F16 0.101(4) 0.067(3) 0.080(3) 0.014(3) -0.023(3) -0.037(3)
F14 0.103(4) 0.0513(16) 0.053(3) 0.012(5) -0.011(2) 0.036(5)
C1S 0.091(12) 0.119(13) 0.086(8) 0.017(8) -0.008(8) 0.016(10)
C6S 0.058(4) 0.054(4) 0.098(6) 0.006(4) 0.007(4) 0.002(3)
C5S 0.104(12) 0.052(6) 0.055(4) 0.011(4) 0.036(5) 0.028(6)
C3S 0.122(8) 0.053(4) 0.078(6) 0.003(4) -0.015(6) 0.009(5)
C4S 0.078(11) 0.062(7) 0.134(10) 0.022(6) 0.005(7) 0.000(6)
C2S 0.075(6) 0.129(8) 0.116(9) 0.055(7) 0.038(6) 0.027(5)
C7S 0.069(10) 0.135(16) 0.27(2) 0.027(14) -0.027(14) -0.007(9)

loop_
_atom_type_symbol
_atom_type_description
_atom_type_scat_dispersion_real
_atom_type_scat_dispersion_imag
_atom_type_scat_source
C C 0.0033 0.0016 'International Tables Vol C Tables 4.2.6.8 and 6.1.1.4'
H H 0.0000 0.0000 'International Tables Vol C Tables 4.2.6.8 and 6.1.1.4'
F F 0.0171 0.0103 'International Tables Vol C Tables 4.2.6.8 and 6.1.1.4'
N N 0.0061 0.0033 'International Tables Vol C Tables 4.2.6.8 and 6.1.1.4'
P P 0.1023 0.0942 'International Tables Vol C Tables 4.2.6.8 and 6.1.1.4'
Sb Sb -0.5866 1.5461 'International Tables Vol C Tables 4.2.6.8 and 6.1.1.4'

loop_
_geom_angle_atom_site_label_1
_geom_angle_atom_site_label_2
_geom_angle_atom_site_label_3
_geom_angle
_geom_angle_site_symmetry_1
_geom_angle_site_symmetry_3
_geom_angle_publ_flag
N1 Sb1 Sb1 82.87(4) . 2_655 ?
N1 Sb1 N2 144.63(6) . . ?
N2 Sb1 Sb1 97.28(4) . 2_655 ?
C1 Sb1 Sb1 98.06(5) . 2_655 ?
C1 Sb1 N1 72.67(7) . . ?
C1 Sb1 N2 72.30(7) . . ?
C7 N1 Sb1 113.78(13) . . ?
C7 N1 C8 122.34(16) . . ?
C8 N1 Sb1 123.82(12) . . ?
C16 N2 Sb1 112.92(13) . . ?
C16 N2 C17 122.65(17) . . ?
C17 N2 Sb1 124.41(13) . . ?
C13 N3 C14 113.72(17) . . ?
C13 N3 C15 115.71(18) . . ?
C15 N3 C14 111.21(19) . . ?
C18 N4 C23 115.69(17) . . ?
C18 N4 C24 116.94(19) . . ?
C24 N4 C23 109.62(18) . . ?
C1 C6 C16 116.04(18) . . ?
C5 C6 C16 124.16(19) . . ?
C5 C6 C1 119.73(19) . . ?
C1 C2 C7 115.91(17) . . ?
C1 C2 C3 120.14(19) . . ?
C3 C2 C7 123.95(18) . . ?
N1 C7 C2 117.68(17) . . ?
N1 C7 H7 121.2 . . ?
C2 C7 H7 121.2 . . ?
N2 C16 C6 118.32(18) . . ?
N2 C16 H16 120.8 . . ?
C6 C16 H16 120.8 . . ?
C6 C1 Sb1 120.20(14) . . ?
C2 C1 Sb1 119.14(14) . . ?
C2 C1 C6 120.23(18) . . ?
C18 C17 N2 118.19(17) . . ?
C22 C17 N2 120.33(19) . . ?
C22 C17 C18 121.27(19) . . ?
N4 C18 C17 119.20(18) . . ?
C19 C18 N4 123.4(2) . . ?
C19 C18 C17 117.4(2) . . ?
C2 C3 H3 120.3 . . ?
C4 C3 C2 119.33(19) . . ?
C4 C3 H3 120.3 . . ?
C13 C8 N1 117.75(17) . . ?
C9 C8 N1 121.08(18) . . ?
C9 C8 C13 121.05(19) . . ?
C17 C22 H22 120.0 . . ?
C17 C22 C21 119.9(2) . . ?
C21 C22 H22 120.0 . . ?
C8 C13 N3 117.66(18) . . ?
C12 C13 N3 123.97(19) . . ?
C12 C13 C8 118.37(18) . . ?
C6 C5 H5 120.1 . . ?
C4 C5 C6 119.8(2) . . ?
C4 C5 H5 120.1 . . ?
C8 C9 H9 120.2 . . ?
C10 C9 C8 119.7(2) . . ?
C10 C9 H9 120.2 . . ?
C18 C19 H19 119.7 . . ?
C20 C19 C18 120.7(2) . . ?
C20 C19 H19 119.7 . . ?
C9 C10 H10 120.1 . . ?
C11 C10 C9 119.9(2) . . ?
C11 C10 H10 120.1 . . ?
C10 C11 H11 119.7 . . ?
C10 C11 C12 120.6(2) . . ?
C12 C11 H11 119.7 . . ?
C19 C20 H20 119.5 . . ?
C21 C20 C19 121.0(2) . . ?
C21 C20 H20 119.5 . . ?
C3 C4 H4 119.6 . . ?
C5 C4 C3 120.7(2) . . ?
C5 C4 H4 119.6 . . ?
N3 C14 H14A 109.5 . . ?
N3 C14 H14B 109.5 . . ?
N3 C14 H14C 109.5 . . ?
H14A C14 H14B 109.5 . . ?
H14A C14 H14C 109.5 . . ?
H14B C14 H14C 109.5 . . ?
C13 C12 C11 120.4(2) . . ?
C13 C12 H12 119.8 . . ?
C11 C12 H12 119.8 . . ?
N4 C23 H23A 109.5 . . ?
N4 C23 H23B 109.5 . . ?
N4 C23 H23C 109.5 . . ?
H23A C23 H23B 109.5 . . ?
H23A C23 H23C 109.5 . . ?
H23B C23 H23C 109.5 . . ?
C22 C21 H21 120.3 . . ?
C20 C21 C22 119.5(2) . . ?
C20 C21 H21 120.3 . . ?
N4 C24 H24A 109.5 . . ?
N4 C24 H24B 109.5 . . ?
N4 C24 H24C 109.5 . . ?
H24A C24 H24B 109.5 . . ?
H24A C24 H24C 109.5 . . ?
H24B C24 H24C 109.5 . . ?
N3 C15 H15A 109.5 . . ?
N3 C15 H15B 109.5 . . ?
N3 C15 H15C 109.5 . . ?
H15A C15 H15B 109.5 . . ?
H15A C15 H15C 109.5 . . ?
H15B C15 H15C 109.5 . . ?
C30 C29 H29 120.7 . . ?
C28 C29 H29 120.7 . . ?
C28 C29 C30 118.6(3) . . ?
C26 C25 H25 119.3 . . ?
C26 C25 C30 121.4(4) . . ?
C30 C25 H25 119.3 . . ?
C26 C27 C28 117.2(3) . . ?
C26 C27 C31 121.8(4) . . ?
C28 C27 C31 121.0(4) . . ?
C25 C26 C27 122.9(4) . . ?
C25 C26 H26 118.5 . . ?
C27 C26 H26 118.5 . . ?
C29 C30 H30 120.2 . . ?
C25 C30 C29 119.6(3) . . ?
C25 C30 H30 120.2 . . ?
C29 C28 C27 120.2(3) . . ?
C29 C28 H28 119.9 . . ?
C27 C28 H28 119.9 . . ?
C27 C31 H31A 109.5 . . ?
C27 C31 H31B 109.5 . . ?
C27 C31 H31C 109.5 . . ?
H31A C31 H31B 109.5 . . ?
H31A C31 H31C 109.5 . . ?
H31B C31 H31C 109.5 . . ?
F1 P1 F1 180.0(15) 7_566 . ?
F1 P1 F2 97.4(9) . . ?
F1 P1 F2 82.6(8) 7_566 . ?
F1 P1 F2 82.6(8) . 7_566 ?
F1 P1 F2 97.4(9) 7_566 7_566 ?
F1 P1 F3 91.4(9) 7_566 7_566 ?
F1 P1 F3 88.6(9) 7_566 . ?
F1 P1 F3 88.6(9) . 7_566 ?
F1 P1 F3 91.4(9) . . ?
F1 P1 F5 7.8(13) . 7_566 ?
F1 P1 F5 172.2(13) 7_566 7_566 ?
F1 P1 F5 7.8(13) 7_566 . ?
F1 P1 F5 172.2(13) . . ?
F1 P1 F6 94.6(9) 7_566 . ?
F1 P1 F6 94.6(9) . 7_566 ?
F1 P1 F6 85.4(9) 7_566 7_566 ?
F1 P1 F6 85.4(9) . . ?
F1 P1 F4 90.8(9) . . ?
F1 P1 F4 89.2(9) . 7_566 ?
F1 P1 F4 89.2(9) 7_566 . ?
F1 P1 F4 90.8(9) 7_566 7_566 ?
F2 P1 F2 180.0 7_566 . ?
F2 P1 F5 93.0(7) . 7_566 ?
F2 P1 F5 87.0(7) 7_566 7_566 ?
F2 P1 F5 87.0(7) . . ?
F2 P1 F5 93.0(7) 7_566 . ?
F3 P1 F2 94.1(6) . 7_566 ?
F3 P1 F2 94.1(6) 7_566 . ?
F3 P1 F2 85.9(6) 7_566 7_566 ?
F3 P1 F2 85.9(6) . . ?
F3 P1 F3 180.0 . 7_566 ?
F3 P1 F5 95.3(8) 7_566 7_566 ?
F3 P1 F5 84.7(9) . 7_566 ?
F3 P1 F5 84.7(9) 7_566 . ?
F3 P1 F5 95.3(8) . . ?
F5 P1 F5 180.0 . 7_566 ?
F6 P1 F2 87.2(5) . . ?
F6 P1 F2 87.3(5) 7_566 7_566 ?
F6 P1 F2 92.8(5) 7_566 . ?
F6 P1 F2 92.8(5) . 7_566 ?
F6 P1 F3 172.0(11) 7_566 7_566 ?
F6 P1 F3 172.0(11) . . ?
F6 P1 F3 8.0(11) . 7_566 ?
F6 P1 F3 8.0(11) 7_566 . ?
F6 P1 F5 88.4(8) 7_566 7_566 ?
F6 P1 F5 91.6(8) . 7_566 ?
F6 P1 F5 91.6(8) 7_566 . ?
F6 P1 F5 88.4(8) . . ?
F6 P1 F6 180.0 . 7_566 ?
F4 P1 F2 8.2(10) 7_566 . ?
F4 P1 F2 171.8(10) 7_566 7_566 ?
F4 P1 F2 171.8(10) . . ?
F4 P1 F2 8.2(10) . 7_566 ?
F4 P1 F3 94.4(7) 7_566 7_566 ?
F4 P1 F3 85.6(7) 7_566 . ?
F4 P1 F3 94.4(7) . . ?
F4 P1 F3 85.6(7) . 7_566 ?
F4 P1 F5 84.8(8) . . ?
F4 P1 F5 84.8(8) 7_566 7_566 ?
F4 P1 F5 95.2(8) 7_566 . ?
F4 P1 F5 95.2(8) . 7_566 ?
F4 P1 F6 87.0(7) . 7_566 ?
F4 P1 F6 93.0(7) . . ?
F4 P1 F6 93.0(7) 7_566 7_566 ?
F4 P1 F6 87.0(7) 7_566 . ?
F4 P1 F4 180.0 . 7_566 ?
F5 F1 P1 132(8) 7_566 . ?
F4 F2 P1 67(6) 7_566 . ?
F6 F3 P1 86.0(14) 7_566 . ?
F1 F5 P1 40(7) 7_566 . ?
F3 F6 P1 86.0(14) 7_566 . ?
F2 F4 P1 105(6) 7_566 . ?
F11 P2 F12 90.5(3) . . ?
F11 P2 F13 93.8(3) . . ?
F11 P2 F15 90.5(3) . . ?
F11 P2 F16 88.7(3) . . ?
F11 P2 F14 171.8(5) . . ?
F12 P2 F13 92.2(5) . . ?
F15 P2 F12 178.0(6) . . ?
F15 P2 F13 86.0(4) . . ?
F16 P2 F12 90.0(5) . . ?
F16 P2 F13 176.7(4) . . ?
F16 P2 F15 91.8(4) . . ?
F14 P2 F12 93.3(8) . . ?
F14 P2 F13 93.3(4) . . ?
F14 P2 F15 85.9(8) . . ?
F14 P2 F16 84.0(5) . . ?
C6S C1S H1S 120.0 . . ?
C6S C1S C2S 120.0 . . ?
C2S C1S H1S 120.0 . . ?
C1S C6S C7S 114.0(10) . . ?
C5S C6S C1S 120.0 . . ?
C5S C6S C7S 125.8(10) . . ?
C6S C5S H5S 120.0 . . ?
C6S C5S C3S 120.0 . . ?
C3S C5S H5S 120.0 . . ?
C5S C3S H3S 120.0 . . ?
C5S C3S C4S 120.0 . . ?
C4S C3S H3S 120.0 . . ?
C3S C4S H4S 120.0 . . ?
C3S C4S C2S 120.0 . . ?
C2S C4S H4S 120.0 . . ?
C1S C2S H2S 120.0 . . ?
C4S C2S C1S 120.0 . . ?
C4S C2S H2S 120.0 . . ?
C6S C7S H7SA 109.5 . . ?
C6S C7S H7SB 109.5 . . ?
C6S C7S H7SC 109.5 . . ?
H7SA C7S H7SB 109.5 . . ?
H7SA C7S H7SC 109.5 . . ?
H7SB C7S H7SC 109.5 . . ?

loop_
_geom_bond_atom_site_label_1
_geom_bond_atom_site_label_2
_geom_bond_distance
_geom_bond_site_symmetry_2
_geom_bond_publ_flag
Sb1 Sb1 2.9270(3) 2_655 ?
Sb1 N1 2.3657(15) . ?
Sb1 N2 2.4129(16) . ?
Sb1 C1 2.1148(19) . ?
N1 C7 1.282(3) . ?
N1 C8 1.419(2) . ?
N2 C16 1.283(3) . ?
N2 C17 1.425(2) . ?
N3 C13 1.416(3) . ?
N3 C14 1.462(3) . ?
N3 C15 1.460(3) . ?
N4 C18 1.407(3) . ?
N4 C23 1.463(3) . ?
N4 C24 1.459(3) . ?
C6 C16 1.458(3) . ?
C6 C1 1.393(3) . ?
C6 C5 1.393(3) . ?
C2 C7 1.457(3) . ?
C2 C1 1.388(3) . ?
C2 C3 1.396(3) . ?
C7 H7 0.9500 . ?
C16 H16 0.9500 . ?
C17 C18 1.408(3) . ?
C17 C22 1.386(3) . ?
C18 C19 1.400(3) . ?
C3 H3 0.9500 . ?
C3 C4 1.390(3) . ?
C8 C13 1.398(3) . ?
C8 C9 1.388(3) . ?
C22 H22 0.9500 . ?
C22 C21 1.388(3) . ?
C13 C12 1.387(3) . ?
C5 H5 0.9500 . ?
C5 C4 1.388(3) . ?
C9 H9 0.9500 . ?
C9 C10 1.382(3) . ?
C19 H19 0.9500 . ?
C19 C20 1.386(4) . ?
C10 H10 0.9500 . ?
C10 C11 1.378(3) . ?
C11 H11 0.9500 . ?
C11 C12 1.388(3) . ?
C20 H20 0.9500 . ?
C20 C21 1.376(4) . ?
C4 H4 0.9500 . ?
C14 H14A 0.9800 . ?
C14 H14B 0.9800 . ?
C14 H14C 0.9800 . ?
C12 H12 0.9500 . ?
C23 H23A 0.9800 . ?
C23 H23B 0.9800 . ?
C23 H23C 0.9800 . ?
C21 H21 0.9500 . ?
C24 H24A 0.9800 . ?
C24 H24B 0.9800 . ?
C24 H24C 0.9800 . ?
C15 H15A 0.9800 . ?
C15 H15B 0.9800 . ?
C15 H15C 0.9800 . ?
C29 H29 0.9500 . ?
C29 C30 1.398(5) . ?
C29 C28 1.390(5) . ?
C25 H25 0.9500 . ?
C25 C26 1.318(5) . ?
C25 C30 1.353(6) . ?
C27 C26 1.369(5) . ?
C27 C28 1.406(5) . ?
C27 C31 1.518(5) . ?
C26 H26 0.9500 . ?
C30 H30 0.9500 . ?
C28 H28 0.9500 . ?
C31 H31A 0.9800 . ?
C31 H31B 0.9800 . ?
C31 H31C 0.9800 . ?
P1 F1 1.473(17) . ?
P1 F1 1.472(17) 7_566 ?
P1 F2 1.620(10) . ?
P1 F2 1.620(10) 7_566 ?
P1 F3 1.582(3) . ?
P1 F3 1.583(3) 7_566 ?
P1 F5 1.698(16) 7_566 ?
P1 F5 1.698(16) . ?
P1 F6 1.582(3) . ?
P1 F6 1.582(3) 7_566 ?
P1 F4 1.544(13) . ?
P1 F4 1.544(13) 7_566 ?
F1 F5 0.31(3) 7_566 ?
F2 F4 0.24(3) 7_566 ?
F3 F6 0.22(3) 7_566 ?
P2 F11 1.545(4) . ?
P2 F12 1.587(7) . ?
P2 F13 1.589(7) . ?
P2 F15 1.557(4) . ?
P2 F16 1.556(4) . ?
P2 F14 1.551(4) . ?
C1S H1S 0.9500 . ?
C1S C6S 1.3900 . ?
C1S C2S 1.3900 . ?
C6S C5S 1.3900 . ?
C6S C7S 1.489(17) . ?
C5S H5S 0.9500 . ?
C5S C3S 1.3900 . ?
C3S H3S 0.9500 . ?
C3S C4S 1.3900 . ?
C4S H4S 0.9500 . ?
C4S C2S 1.3900 . ?
C2S H2S 0.9500 . ?
C7S H7SA 0.9800 . ?
C7S H7SB 0.9800 . ?
C7S H7SC 0.9800 . ?

loop_
_geom_torsion_atom_site_label_1
_geom_torsion_atom_site_label_2
_geom_torsion_atom_site_label_3
_geom_torsion_atom_site_label_4
_geom_torsion
_geom_torsion_site_symmetry_1
_geom_torsion_site_symmetry_2
_geom_torsion_site_symmetry_3
_geom_torsion_site_symmetry_4
_geom_torsion_publ_flag
Sb1 N1 C7 C2 3.3(2) . . . . ?
Sb1 N1 C8 C13 42.2(2) . . . . ?
Sb1 N1 C8 C9 -133.84(16) . . . . ?
Sb1 N2 C16 C6 -0.7(2) . . . . ?
Sb1 N2 C17 C18 -44.3(2) . . . . ?
Sb1 N2 C17 C22 130.44(17) . . . . ?
N1 C8 C13 N3 4.4(3) . . . . ?
N1 C8 C13 C12 -175.00(18) . . . . ?
N1 C8 C9 C10 174.96(19) . . . . ?
N2 C17 C18 N4 -10.9(3) . . . . ?
N2 C17 C18 C19 168.88(17) . . . . ?
N2 C17 C22 C21 -170.26(18) . . . . ?
N3 C13 C12 C11 -179.9(2) . . . . ?
N4 C18 C19 C20 -177.48(19) . . . . ?
C6 C5 C4 C3 -1.7(3) . . . . ?
C2 C3 C4 C5 0.3(3) . . . . ?
C7 N1 C8 C13 -134.78(19) . . . . ?
C7 N1 C8 C9 49.2(3) . . . . ?
C7 C2 C1 Sb1 -9.7(2) . . . . ?
C7 C2 C1 C6 177.85(17) . . . . ?
C7 C2 C3 C4 -178.44(19) . . . . ?
C16 N2 C17 C18 134.1(2) . . . . ?
C16 N2 C17 C22 -51.2(3) . . . . ?
C16 C6 C1 Sb1 5.5(2) . . . . ?
C16 C6 C1 C2 177.89(18) . . . . ?
C16 C6 C5 C4 -175.7(2) . . . . ?
C1 C6 C16 N2 -2.8(3) . . . . ?
C1 C6 C5 C4 1.2(3) . . . . ?
C1 C2 C7 N1 3.6(3) . . . . ?
C1 C2 C3 C4 1.6(3) . . . . ?
C17 N2 C16 C6 -179.29(17) . . . . ?
C17 C18 C19 C20 2.8(3) . . . . ?
C17 C22 C21 C20 0.4(3) . . . . ?
C18 C17 C22 C21 4.3(3) . . . . ?
C18 C19 C20 C21 1.8(3) . . . . ?
C3 C2 C7 N1 -176.36(19) . . . . ?
C3 C2 C1 Sb1 170.24(15) . . . . ?
C3 C2 C1 C6 -2.2(3) . . . . ?
C8 N1 C7 C2 -179.41(16) . . . . ?
C8 C13 C12 C11 -0.5(3) . . . . ?
C8 C9 C10 C11 0.3(3) . . . . ?
C22 C17 C18 N4 174.44(18) . . . . ?
C22 C17 C18 C19 -5.8(3) . . . . ?
C13 C8 C9 C10 -1.0(3) . . . . ?
C5 C6 C16 N2 174.1(2) . . . . ?
C5 C6 C1 Sb1 -171.56(15) . . . . ?
C5 C6 C1 C2 0.8(3) . . . . ?
C9 C8 C13 N3 -179.53(18) . . . . ?
C9 C8 C13 C12 1.1(3) . . . . ?
C9 C10 C11 C12 0.2(4) . . . . ?
C19 C20 C21 C22 -3.4(3) . . . . ?
C10 C11 C12 C13 -0.1(4) . . . . ?
C14 N3 C13 C8 75.1(2) . . . . ?
C14 N3 C13 C12 -105.5(2) . . . . ?
C23 N4 C18 C17 -62.2(2) . . . . ?
C23 N4 C18 C19 118.1(2) . . . . ?
C24 N4 C18 C17 166.33(19) . . . . ?
C24 N4 C18 C19 -13.4(3) . . . . ?
C15 N3 C13 C8 -154.3(2) . . . . ?
C15 N3 C13 C12 25.1(3) . . . . ?
C26 C25 C30 C29 0.7(5) . . . . ?
C26 C27 C28 C29 1.2(4) . . . . ?
C30 C29 C28 C27 -0.5(4) . . . . ?
C30 C25 C26 C27 0.1(5) . . . . ?
C28 C29 C30 C25 -0.5(4) . . . . ?
C28 C27 C26 C25 -1.1(5) . . . . ?
C31 C27 C26 C25 177.9(3) . . . . ?
C31 C27 C28 C29 -177.8(3) . . . . ?
F1 P1 F2 F4 3(5) . . . 7_566 ?
F1 P1 F2 F4 -177(5) 7_566 . . 7_566 ?
F1 P1 F3 F6 113(7) . . . 7_566 ?
F1 P1 F3 F6 -67(7) 7_566 . . 7_566 ?
F1 P1 F6 F3 -113(7) . . . 7_566 ?
F1 P1 F6 F3 67(7) 7_566 . . 7_566 ?
F1 P1 F4 F2 177(5) 7_566 . . 7_566 ?
F1 P1 F4 F2 -3(5) . . . 7_566 ?
F2 P1 F1 F5 124(9) 7_566 . . 7_566 ?
F2 P1 F1 F5 -56(9) . . . 7_566 ?
F2 P1 F3 F6 30(7) 7_566 . . 7_566 ?
F2 P1 F3 F6 -150(7) . . . 7_566 ?
F2 P1 F5 F1 -125(8) 7_566 . . 7_566 ?
F2 P1 F5 F1 55(8) . . . 7_566 ?
F2 P1 F6 F3 150(7) . . . 7_566 ?
F2 P1 F6 F3 -30(7) 7_566 . . 7_566 ?
F3 P1 F1 F5 30(9) . . . 7_566 ?
F3 P1 F1 F5 -150(9) 7_566 . . 7_566 ?
F3 P1 F2 F4 -88(5) . . . 7_566 ?
F3 P1 F2 F4 92(5) 7_566 . . 7_566 ?
F3 P1 F5 F1 -30(9) . . . 7_566 ?
F3 P1 F5 F1 150(9) 7_566 . . 7_566 ?
F3 P1 F4 F2 88(5) . . . 7_566 ?
F3 P1 F4 F2 -92(5) 7_566 . . 7_566 ?
F5 P1 F2 F4 177(5) . . . 7_566 ?
F5 P1 F2 F4 -3(5) 7_566 . . 7_566 ?
F5 P1 F3 F6 -63(7) . . . 7_566 ?
F5 P1 F3 F6 117(7) 7_566 . . 7_566 ?
F5 P1 F6 F3 -117(7) 7_566 . . 7_566 ?
F5 P1 F6 F3 63(7) . . . 7_566 ?
F5 P1 F4 F2 -177(5) . . . 7_566 ?
F5 P1 F4 F2 3(5) 7_566 . . 7_566 ?
F6 P1 F1 F5 -143(9) . . . 7_566 ?
F6 P1 F1 F5 37(9) 7_566 . . 7_566 ?
F6 P1 F2 F4 -92(5) 7_566 . . 7_566 ?
F6 P1 F2 F4 88(5) . . . 7_566 ?
F6 P1 F5 F1 -37(9) 7_566 . . 7_566 ?
F6 P1 F5 F1 143(9) . . . 7_566 ?
F6 P1 F4 F2 91(5) 7_566 . . 7_566 ?
F6 P1 F4 F2 -89(5) . . . 7_566 ?
F4 P1 F1 F5 125(8) . . . 7_566 ?
F4 P1 F1 F5 -55(8) 7_566 . . 7_566 ?
F4 P1 F3 F6 -158(7) 7_566 . . 7_566 ?
F4 P1 F3 F6 22(7) . . . 7_566 ?
F4 P1 F5 F1 56(9) 7_566 . . 7_566 ?
F4 P1 F5 F1 -124(9) . . . 7_566 ?
F4 P1 F6 F3 -22(7) . . . 7_566 ?
F4 P1 F6 F3 158(7) 7_566 . . 7_566 ?
C1S C6S C5S C3S 0.0 . . . . ?
C6S C1S C2S C4S 0.0 . . . . ?
C6S C5S C3S C4S 0.0 . . . . ?
C5S C3S C4S C2S 0.0 . . . . ?
C3S C4S C2S C1S 0.0 . . . . ?
C2S C1S C6S C5S 0.0 . . . . ?
C2S C1S C6S C7S 176.4(11) . . . . ?
C7S C6S C5S C3S -175.9(13) . . . . ?
